data_7152833
loop_
_publ_author_name
'Bonanc\'ia, Paula'
'Vay\'a, Ignacio'
'Markovitsi, Dimitra'
'Gustavsson, Thomas'
'Jim\'enez, M Consuelo'
'Miranda, Miguel A.'

_publ_section_title
;
 Stereodifferentiation in the intramolecular singlet excited state
 quenching of hydroxybiphenyl-tryptophan dyads.
;
_journal_issue 12
_journal_name_full 'Organic &amp; biomolecular chemistry'
_journal_page_first 1958
_journal_page_last 1963
_journal_paper_doi 10.1039/c3ob27278h
_journal_volume 11
_journal_year 2013
_chemical_absolute_configuration syn
_chemical_compound_source 'synthesis as described'
_chemical_formula_moiety 'C27 H26 N2 O4'
_chemical_formula_sum 'C27 H26 N2 O4'
_chemical_formula_weight 442.5
_chemical_name_common S-FBPOH/R-Trp
_chemical_name_systematic
;
?
;
_space_group_IT_number 19
_symmetry_cell_setting orthorhombic
_symmetry_Int_Tables_number 19
_symmetry_space_group_name_Hall 'P 2ac 2ab'
_symmetry_space_group_name_H-M 'P 21 21 21'
_atom_sites_solution_hydrogens geom
_atom_sites_solution_primary direct
_atom_sites_solution_secondary difmap
_audit_creation_date 2010-11-09T10:51:30-00:00
_audit_creation_method 'WinGX routine CIF_UPDATE'
_cell_angle_alpha 90
_cell_angle_beta 90
_cell_angle_gamma 90
_cell_formula_units_Z 4
_cell_length_a 10.6549(4)
_cell_length_b 12.0512(5)
_cell_length_c 17.2822(5)
_cell_measurement_reflns_used 3379
_cell_measurement_temperature 100(2)
_cell_measurement_theta_max 28.28
_cell_measurement_theta_min 2.55
_cell_measurement_wavelength 0.71073
_cell_volume 2219.11(14)
_computing_cell_refinement 'APEX2 v2010.9-1 (Bruker AXS, 2010)'
_computing_data_collection 'APEX2 v2010.9-1 (Bruker AXS, 2010)'
_computing_data_reduction 'APEX2 v2010.9-1 (Bruker AXS, 2010)'
_computing_molecular_graphics 'Ortep-3 for Windows (Farrugia, 1997)'
_computing_publication_material 'WinGX publication routines (Farrugia, 1999)'
_computing_structure_refinement 'SHELXL-97 (Sheldrick, 2008)'
_computing_structure_solution 'SIR97 (Altomare et al., 1999)'
_diffrn_ambient_temperature 100(2)
_diffrn_measured_fraction_theta_full 0.997
_diffrn_measured_fraction_theta_max 0.997
_diffrn_measurement_device_type 'Bruker X8 kappa APEXII CCD'
_diffrn_measurement_method 'omega and phi scans'
_diffrn_radiation_monochromator graphite
_diffrn_radiation_probe x-ray
_diffrn_radiation_type MoK\a
_diffrn_radiation_wavelength 0.71073
_diffrn_reflns_av_R_equivalents 0.0560
_diffrn_reflns_av_unetI/netI 0.0413
_diffrn_reflns_limit_h_max 14
_diffrn_reflns_limit_h_min 0
_diffrn_reflns_limit_k_max 16
_diffrn_reflns_limit_k_min 0
_diffrn_reflns_limit_l_max 23
_diffrn_reflns_limit_l_min 0
_diffrn_reflns_number 19302
_diffrn_reflns_theta_full 28.29
_diffrn_reflns_theta_max 28.29
_diffrn_reflns_theta_min 2.06
_exptl_absorpt_coefficient_mu 0.089
_exptl_absorpt_correction_T_max 0.9708
_exptl_absorpt_correction_T_min 0.8610
_exptl_absorpt_correction_type multi-scan
_exptl_absorpt_process_details 'BRUKER AXS - SADABS'
_exptl_crystal_colour colourless
_exptl_crystal_density_diffrn 1.324
_exptl_crystal_density_method 'not measured'
_exptl_crystal_description prism
_exptl_crystal_F_000 936
_exptl_crystal_size_max 0.44
_exptl_crystal_size_mid 0.37
_exptl_crystal_size_min 0.37
_refine_diff_density_max 0.275
_refine_diff_density_min -0.282
_refine_diff_density_rms 0.058
_refine_ls_extinction_method none
_refine_ls_goodness_of_fit_ref 1.089
_refine_ls_hydrogen_treatment mixed
_refine_ls_matrix_type full
_refine_ls_number_parameters 309
_refine_ls_number_reflns 3096
_refine_ls_number_restraints 0
_refine_ls_restrained_S_all 1.089
_refine_ls_R_factor_all 0.0613
_refine_ls_R_factor_gt 0.0495
_refine_ls_shift/su_max 0
_refine_ls_shift/su_mean 0
_refine_ls_structure_factor_coef Fsqd
_refine_ls_weighting_details 'calc w=1/[\s^2^(Fo^2^)+(0.0290P)^2^+1.6434P] where P=(Fo^2^+2Fc^2^)/3'
_refine_ls_weighting_scheme calc
_refine_ls_wR_factor_gt 0.0996
_refine_ls_wR_factor_ref 0.1059
_reflns_number_gt 2684
_reflns_number_total 3096
_reflns_threshold_expression >2\s(I)
_cod_data_source_file c3ob27278h.txt
_cod_data_source_block uv03cja1n
_cod_database_code 7152833

loop_
_symmetry_equiv_pos_as_xyz
'x, y, z'
'-x+1/2, -y, z+1/2'
'x+1/2, -y+1/2, -z'
'-x, y+1/2, -z+1/2'

loop_
_atom_site_label
_atom_site_type_symbol
_atom_site_fract_x
_atom_site_fract_y
_atom_site_fract_z
_atom_site_U_iso_or_equiv
_atom_site_adp_type
_atom_site_occupancy
_atom_site_symmetry_multiplicity
_atom_site_calc_flag
_atom_site_refinement_flags
C1 C 0.3184(3) 0.3191(2) 0.16235(16) 0.0165(6) Uani 1 1 d .
C2 C 0.3565(3) 0.3541(2) 0.23627(16) 0.0154(6) Uani 1 1 d .
C3 C 0.4591(3) 0.4261(3) 0.24025(16) 0.0184(6) Uani 1 1 d .
H3 H 0.4884 0.449 0.2896 0.022 Uiso 1 1 calc R
C4 C 0.5194(3) 0.4650(3) 0.17506(16) 0.0188(6) Uani 1 1 d .
H4 H 0.5885 0.5144 0.18 0.023 Uiso 1 1 calc R
C5 C 0.4789(3) 0.4321(2) 0.10185(16) 0.0146(6) Uani 1 1 d .
C6 C 0.3788(3) 0.3584(2) 0.09656(16) 0.0160(6) Uani 1 1 d .
H6 H 0.3512 0.3345 0.047 0.019 Uiso 1 1 calc R
O7 O 0.2210(2) 0.24589(18) 0.15683(12) 0.0234(5) Uani 1 1 d .
H7 H 0.211(4) 0.229(3) 0.112(2) 0.028 Uiso 1 1 d .
C8 C 0.2900(3) 0.3190(2) 0.30799(16) 0.0158(6) Uani 1 1 d .
C9 C 0.1591(3) 0.3148(2) 0.31055(16) 0.0176(6) Uani 1 1 d .
H9 H 0.1121 0.3343 0.2658 0.021 Uiso 1 1 calc R
C10 C 0.0962(3) 0.2827(3) 0.37744(16) 0.0191(6) Uani 1 1 d .
H10 H 0.0072 0.2782 0.3777 0.023 Uiso 1 1 calc R
C11 C 0.1633(3) 0.2574(3) 0.44346(17) 0.0222(7) Uani 1 1 d .
H11 H 0.1206 0.236 0.4893 0.027 Uiso 1 1 calc R
C12 C 0.2935(3) 0.2634(3) 0.44270(18) 0.0234(7) Uani 1 1 d .
H12 H 0.3398 0.2473 0.4883 0.028 Uiso 1 1 calc R
C13 C 0.3559(3) 0.2928(3) 0.37508(17) 0.0206(6) Uani 1 1 d .
H13 H 0.445 0.2951 0.3747 0.025 Uiso 1 1 calc R
C14 C 0.5438(3) 0.4778(2) 0.02913(16) 0.0161(6) Uani 1 1 d .
H14 H 0.5574 0.5592 0.0368 0.019 Uiso 1 1 calc R
C15 C 0.6720(3) 0.4229(2) 0.02090(15) 0.0148(6) Uani 1 1 d .
O16 O 0.6856(2) 0.33473(17) -0.01422(11) 0.0212(5) Uani 1 1 d .
N17 N 0.7691(2) 0.4720(2) 0.05588(13) 0.0144(5) Uani 1 1 d .
H17 H 0.756(3) 0.531(3) 0.0815(17) 0.017 Uiso 1 1 d .
C18 C 0.8920(3) 0.4210(2) 0.05724(15) 0.0150(6) Uani 1 1 d .
H18 H 0.8793 0.3393 0.064 0.018 Uiso 1 1 calc R
C19 C 0.4691(3) 0.4620(3) -0.04536(16) 0.0230(7) Uani 1 1 d .
H19A H 0.459 0.3826 -0.0557 0.034 Uiso 1 1 calc R
H19B H 0.514 0.4969 -0.0885 0.034 Uiso 1 1 calc R
H19C H 0.3863 0.4965 -0.0397 0.034 Uiso 1 1 calc R
C20 C 0.9580(3) 0.4381(2) -0.02006(16) 0.0164(6) Uani 1 1 d .
O21 O 0.9198(2) 0.49399(19) -0.07262(11) 0.0245(5) Uani 1 1 d .
O22 O 1.0631(2) 0.37905(19) -0.02229(12) 0.0261(5) Uani 1 1 d .
C23 C 1.1293(3) 0.3776(3) -0.09540(18) 0.0276(8) Uani 1 1 d .
H23A H 1.1589 0.4526 -0.1076 0.041 Uiso 1 1 calc R
H23B H 1.0725 0.3521 -0.1363 0.041 Uiso 1 1 calc R
H23C H 1.2012 0.3271 -0.0918 0.041 Uiso 1 1 calc R
C24 C 0.9690(3) 0.4625(3) 0.12718(15) 0.0173(6) Uani 1 1 d .
H24A H 1.0497 0.4218 0.1297 0.021 Uiso 1 1 calc R
H24B H 0.9878 0.5424 0.1208 0.021 Uiso 1 1 calc R
C25 C 0.8972(3) 0.4448(2) 0.20094(15) 0.0154(6) Uani 1 1 d .
C26 C 0.8465(3) 0.5252(3) 0.24673(16) 0.0191(6) Uani 1 1 d .
H26 H 0.8567 0.6027 0.239 0.023 Uiso 1 1 calc R
N27 N 0.7788(3) 0.4779(2) 0.30554(14) 0.0211(6) Uani 1 1 d .
H27 H 0.738(3) 0.514(3) 0.3398(19) 0.025 Uiso 1 1 d .
C28 C 0.7835(3) 0.3646(3) 0.29821(16) 0.0187(6) Uani 1 1 d .
C29 C 0.7298(3) 0.2819(3) 0.34363(18) 0.0244(7) Uani 1 1 d .
H29 H 0.6796 0.3 0.3873 0.029 Uiso 1 1 calc R
C30 C 0.7518(3) 0.1729(3) 0.32320(19) 0.0286(8) Uani 1 1 d .
H30 H 0.7152 0.1149 0.3529 0.034 Uiso 1 1 calc R
C31 C 0.8273(3) 0.1465(3) 0.25924(18) 0.0256(7) Uani 1 1 d .
H31 H 0.8416 0.0709 0.2466 0.031 Uiso 1 1 calc R
C32 C 0.8813(3) 0.2285(2) 0.21430(16) 0.0182(6) Uani 1 1 d .
H32 H 0.9331 0.2096 0.1715 0.022 Uiso 1 1 calc R
C33 C 0.8583(3) 0.3403(2) 0.23287(15) 0.0147(6) Uani 1 1 d .

loop_
_atom_site_aniso_label
_atom_site_aniso_U_11
_atom_site_aniso_U_22
_atom_site_aniso_U_33
_atom_site_aniso_U_23
_atom_site_aniso_U_13
_atom_site_aniso_U_12
C1 0.0159(14) 0.0168(14) 0.0167(14) -0.0015(11) -0.0006(12) -0.0006(12)
C2 0.0146(14) 0.0188(14) 0.0128(13) -0.0018(11) 0.0000(11) 0.0026(12)
C3 0.0146(14) 0.0278(15) 0.0128(13) -0.0052(12) -0.0031(12) -0.0011(13)
C4 0.0121(14) 0.0244(15) 0.0200(14) -0.0056(12) -0.0002(12) -0.0041(12)
C5 0.0127(13) 0.0181(14) 0.0131(13) -0.0017(11) 0.0007(12) 0.0017(12)
C6 0.0155(14) 0.0211(14) 0.0116(13) -0.0015(11) -0.0018(12) 0.0002(12)
O7 0.0300(12) 0.0287(12) 0.0116(9) -0.0029(9) 0.0012(10) -0.0148(11)
C8 0.0179(14) 0.0171(14) 0.0124(13) -0.0030(11) 0.0016(11) -0.0001(12)
C9 0.0185(15) 0.0202(14) 0.0142(14) -0.0029(12) -0.0039(12) 0.0010(12)
C10 0.0174(15) 0.0233(15) 0.0167(15) -0.0012(12) 0.0005(12) 0.0001(13)
C11 0.0272(17) 0.0247(16) 0.0146(15) 0.0024(13) 0.0072(14) -0.0002(14)
C12 0.0266(18) 0.0281(17) 0.0154(15) 0.0003(13) -0.0045(13) 0.0050(14)
C13 0.0169(15) 0.0265(16) 0.0183(15) -0.0001(13) -0.0019(13) 0.0020(13)
C14 0.0140(14) 0.0184(14) 0.0160(13) -0.0002(11) -0.0004(11) -0.0020(12)
C15 0.0167(14) 0.0183(13) 0.0094(12) 0.0034(11) 0.0031(11) -0.0008(12)
O16 0.0240(11) 0.0224(11) 0.0173(10) -0.0069(9) 0.0036(9) -0.0004(10)
N17 0.0134(11) 0.0174(12) 0.0125(11) -0.0040(10) 0.0026(10) 0.0020(10)
C18 0.0156(14) 0.0176(13) 0.0119(13) 0.0028(11) 0.0022(12) 0.0016(12)
C19 0.0204(16) 0.0358(18) 0.0127(14) 0.0078(13) -0.0028(12) -0.0056(15)
C20 0.0158(14) 0.0189(14) 0.0144(13) -0.0014(12) -0.0006(12) -0.0002(12)
O21 0.0191(11) 0.0373(13) 0.0171(10) 0.0123(10) -0.0005(9) 0.0039(10)
O22 0.0255(12) 0.0361(13) 0.0168(11) 0.0092(10) 0.0091(10) 0.0152(10)
C23 0.0251(17) 0.0379(19) 0.0199(15) 0.0042(14) 0.0081(15) 0.0096(15)
C24 0.0155(15) 0.0202(15) 0.0164(14) 0.0014(12) -0.0013(12) 0.0003(12)
C25 0.0148(14) 0.0209(14) 0.0104(13) -0.0002(11) -0.0029(11) 0.0003(12)
C26 0.0182(15) 0.0223(14) 0.0167(14) -0.0005(12) -0.0033(12) 0.0008(13)
N27 0.0191(13) 0.0307(14) 0.0134(12) -0.0049(11) 0.0014(11) 0.0037(12)
C28 0.0133(14) 0.0289(16) 0.0140(13) 0.0004(12) -0.0050(12) 0.0023(13)
C29 0.0142(14) 0.0437(19) 0.0153(14) 0.0084(14) -0.0011(12) -0.0008(15)
C30 0.0229(18) 0.0369(19) 0.0259(16) 0.0153(15) -0.0069(14) -0.0104(15)
C31 0.0253(17) 0.0238(16) 0.0278(17) 0.0044(14) -0.0104(15) -0.0039(14)
C32 0.0199(15) 0.0238(15) 0.0110(13) 0.0008(11) -0.0039(12) 0.0007(13)
C33 0.0111(13) 0.0244(15) 0.0086(12) 0.0000(11) -0.0021(10) 0.0003(12)

loop_
_atom_type_symbol
_atom_type_description
_atom_type_scat_dispersion_real
_atom_type_scat_dispersion_imag
_atom_type_scat_source
C C 0.0033 0.0016 'International Tables Vol C Tables 4.2.6.8 and 6.1.1.4'
H H 0 0 'International Tables Vol C Tables 4.2.6.8 and 6.1.1.4'
N N 0.0061 0.0033 'International Tables Vol C Tables 4.2.6.8 and 6.1.1.4'
O O 0.0106 0.006 'International Tables Vol C Tables 4.2.6.8 and 6.1.1.4'

loop_
_geom_angle_atom_site_label_1
_geom_angle_atom_site_label_2
_geom_angle_atom_site_label_3
_geom_angle
O7 C1 C6 121.0(3)
O7 C1 C2 118.5(2)
C6 C1 C2 120.5(3)
C3 C2 C1 117.2(3)
C3 C2 C8 120.5(2)
C1 C2 C8 122.2(3)
C4 C3 C2 122.4(3)
C4 C3 H3 118.8
C2 C3 H3 118.8
C3 C4 C5 120.0(3)
C3 C4 H4 120
C5 C4 H4 120
C6 C5 C4 118.6(3)
C6 C5 C14 121.4(2)
C4 C5 C14 120.1(3)
C1 C6 C5 121.3(3)
C1 C6 H6 119.4
C5 C6 H6 119.4
C1 O7 H7 109(3)
C13 C8 C9 118.0(3)
C13 C8 C2 121.2(3)
C9 C8 C2 120.8(3)
C10 C9 C8 121.2(3)
C10 C9 H9 119.4
C8 C9 H9 119.4
C11 C10 C9 119.9(3)
C11 C10 H10 120.1
C9 C10 H10 120.1
C10 C11 C12 119.9(3)
C10 C11 H11 120.1
C12 C11 H11 120.1
C11 C12 C13 119.9(3)
C11 C12 H12 120
C13 C12 H12 120
C12 C13 C8 121.1(3)
C12 C13 H13 119.4
C8 C13 H13 119.4
C15 C14 C19 109.5(2)
C15 C14 C5 108.9(2)
C19 C14 C5 114.2(2)
C15 C14 H14 108
C19 C14 H14 108
C5 C14 H14 108
O16 C15 N17 120.9(3)
O16 C15 C14 121.8(3)
N17 C15 C14 117.3(2)
C15 N17 C18 121.3(2)
C15 N17 H17 119(2)
C18 N17 H17 119(2)
N17 C18 C20 110.3(2)
N17 C18 C24 110.9(2)
C20 C18 C24 113.4(2)
N17 C18 H18 107.4
C20 C18 H18 107.4
C24 C18 H18 107.4
C14 C19 H19A 109.5
C14 C19 H19B 109.5
H19A C19 H19B 109.5
C14 C19 H19C 109.5
H19A C19 H19C 109.5
H19B C19 H19C 109.5
O21 C20 O22 124.4(3)
O21 C20 C18 125.6(3)
O22 C20 C18 110.0(2)
C20 O22 C23 116.3(2)
O22 C23 H23A 109.5
O22 C23 H23B 109.5
H23A C23 H23B 109.5
O22 C23 H23C 109.5
H23A C23 H23C 109.5
H23B C23 H23C 109.5
C25 C24 C18 110.3(2)
C25 C24 H24A 109.6
C18 C24 H24A 109.6
C25 C24 H24B 109.6
C18 C24 H24B 109.6
H24A C24 H24B 108.1
C26 C25 C33 106.6(2)
C26 C25 C24 126.5(3)
C33 C25 C24 126.7(3)
C25 C26 N27 110.2(3)
C25 C26 H26 124.9
N27 C26 H26 124.9
C26 N27 C28 109.0(3)
C26 N27 H27 125(2)
C28 N27 H27 126(2)
N27 C28 C29 130.2(3)
N27 C28 C33 107.5(3)
C29 C28 C33 122.3(3)
C30 C29 C28 117.9(3)
C30 C29 H29 121.1
C28 C29 H29 121.1
C29 C30 C31 120.9(3)
C29 C30 H30 119.5
C31 C30 H30 119.5
C32 C31 C30 121.3(3)
C32 C31 H31 119.4
C30 C31 H31 119.4
C31 C32 C33 119.0(3)
C31 C32 H32 120.5
C33 C32 H32 120.5
C32 C33 C28 118.6(3)
C32 C33 C25 134.6(3)
C28 C33 C25 106.7(3)

loop_
_geom_bond_atom_site_label_1
_geom_bond_atom_site_label_2
_geom_bond_distance
C1 O7 1.366(4)
C1 C6 1.389(4)
C1 C2 1.405(4)
C2 C3 1.397(4)
C2 C8 1.490(4)
C3 C4 1.379(4)
C3 H3 0.95
C4 C5 1.394(4)
C4 H4 0.95
C5 C6 1.391(4)
C5 C14 1.537(4)
C6 H6 0.95
O7 H7 0.80(4)
C8 C13 1.392(4)
C8 C9 1.396(4)
C9 C10 1.391(4)
C9 H9 0.95
C10 C11 1.381(4)
C10 H10 0.95
C11 C12 1.388(4)
C11 H11 0.95
C12 C13 1.391(4)
C12 H12 0.95
C13 H13 0.95
C14 C15 1.524(4)
C14 C19 1.525(4)
C14 H14 1
C15 O16 1.232(3)
C15 N17 1.337(4)
N17 C18 1.447(4)
N17 H17 0.85(3)
C18 C20 1.524(4)
C18 C24 1.544(4)
C18 H18 1
C19 H19A 0.98
C19 H19B 0.98
C19 H19C 0.98
C20 O21 1.202(3)
C20 O22 1.327(3)
O22 C23 1.447(4)
C23 H23A 0.98
C23 H23B 0.98
C23 H23C 0.98
C24 C25 1.502(4)
C24 H24A 0.99
C24 H24B 0.99
C25 C26 1.362(4)
C25 C33 1.436(4)
C26 N27 1.370(4)
C26 H26 0.95
N27 C28 1.373(4)
N27 H27 0.85(4)
C28 C29 1.392(4)
C28 C33 1.413(4)
C29 C30 1.381(5)
C29 H29 0.95
C30 C31 1.404(5)
C30 H30 0.95
C31 C32 1.382(4)
C31 H31 0.95
C32 C33 1.407(4)
C32 H32 0.95

loop_
_geom_hbond_atom_site_label_D
_geom_hbond_atom_site_label_H
_geom_hbond_atom_site_label_A
_geom_hbond_distance_DH
_geom_hbond_distance_HA
_geom_hbond_distance_DA
_geom_hbond_angle_DHA
_geom_hbond_site_symmetry_A
O7 H7 O16 0.80(4) 1.88(4) 2.676(3) 170(4) 3_455
N27 H27 O21 0.85(4) 2.26(4) 3.004(3) 146(3) 2_665

loop_
_geom_torsion_atom_site_label_1
_geom_torsion_atom_site_label_2
_geom_torsion_atom_site_label_3
_geom_torsion_atom_site_label_4
_geom_torsion
O7 C1 C2 C3 177.9(3)
C6 C1 C2 C3 -2.1(4)
O7 C1 C2 C8 -3.5(4)
C6 C1 C2 C8 176.6(3)
C1 C2 C3 C4 2.0(4)
C8 C2 C3 C4 -176.6(3)
C2 C3 C4 C5 -0.5(5)
C3 C4 C5 C6 -1.0(4)
C3 C4 C5 C14 178.4(3)
O7 C1 C6 C5 -179.3(3)
C2 C1 C6 C5 0.6(4)
C4 C5 C6 C1 0.9(4)
C14 C5 C6 C1 -178.5(3)
C3 C2 C8 C13 -40.8(4)
C1 C2 C8 C13 140.6(3)
C3 C2 C8 C9 137.1(3)
C1 C2 C8 C9 -41.5(4)
C13 C8 C9 C10 -1.7(5)
C2 C8 C9 C10 -179.6(3)
C8 C9 C10 C11 1.9(5)
C9 C10 C11 C12 -0.4(5)
C10 C11 C12 C13 -1.2(5)
C11 C12 C13 C8 1.4(5)
C9 C8 C13 C12 0.0(5)
C2 C8 C13 C12 178.0(3)
C6 C5 C14 C15 -106.9(3)
C4 C5 C14 C15 73.6(3)
C6 C5 C14 C19 15.9(4)
C4 C5 C14 C19 -163.6(3)
C19 C14 C15 O16 -37.3(4)
C5 C14 C15 O16 88.3(3)
C19 C14 C15 N17 145.2(3)
C5 C14 C15 N17 -89.3(3)
O16 C15 N17 C18 -3.2(4)
C14 C15 N17 C18 174.4(2)
C15 N17 C18 C20 78.6(3)
C15 N17 C18 C24 -155.0(2)
N17 C18 C20 O21 6.2(4)
C24 C18 C20 O21 -118.8(3)
N17 C18 C20 O22 -171.8(2)
C24 C18 C20 O22 63.3(3)
O21 C20 O22 C23 -4.4(4)
C18 C20 O22 C23 173.6(3)
N17 C18 C24 C25 54.3(3)
C20 C18 C24 C25 179.0(2)
C18 C24 C25 C26 -110.8(3)
C18 C24 C25 C33 62.7(4)
C33 C25 C26 N27 0.3(3)
C24 C25 C26 N27 174.9(3)
C25 C26 N27 C28 -0.6(4)
C26 N27 C28 C29 180.0(3)
C26 N27 C28 C33 0.7(3)
N27 C28 C29 C30 -179.0(3)
C33 C28 C29 C30 0.2(5)
C28 C29 C30 C31 0.8(5)
C29 C30 C31 C32 -0.5(5)
C30 C31 C32 C33 -0.8(5)
C31 C32 C33 C28 1.7(4)
C31 C32 C33 C25 179.6(3)
N27 C28 C33 C32 177.9(3)
C29 C28 C33 C32 -1.5(4)
N27 C28 C33 C25 -0.5(3)
C29 C28 C33 C25 -179.9(3)
C26 C25 C33 C32 -177.9(3)
C24 C25 C33 C32 7.5(5)
C26 C25 C33 C28 0.2(3)
C24 C25 C33 C28 -174.4(3)
